data_4120911
loop_
_publ_author_name
'Andrew M. Ullman'
'Daniel G. Nocera'

_publ_section_title
;
 Mechanism of Cobalt Self-Exchange Electron Transfer
;
_journal_name_full 'Journal of the American Chemical Society'
_journal_page_first 15053
_journal_page_last 15061
_journal_paper_doi 10.1021/ja404469y
_journal_volume 135
_journal_year 2013
_chemical_formula_moiety 'C123 H147 Co14 F15 N17 O51 S5'
_chemical_formula_sum 'C123 H147 Co14 F15 N17 O51 S5'
_chemical_formula_weight 3949.90
_chemical_name_common Co7(OH)6(L)6(OTf)3_Co7(OH)6(L)6(OTf)2
_chemical_name_systematic
; 
 ? 
;
_space_group_IT_number 2
_symmetry_cell_setting triclinic
_symmetry_space_group_name_Hall '-P 1'
_symmetry_space_group_name_H-M 'P -1'
_atom_sites_solution_hydrogens geom
_atom_sites_solution_primary direct
_atom_sites_solution_secondary difmap
_audit_creation_method SHELXL-97
_cell_angle_alpha 91.2930(10)
_cell_angle_beta 105.8870(10)
_cell_angle_gamma 105.3420(10)
_cell_formula_units_Z 1
_cell_length_a 13.9838(13)
_cell_length_b 15.2795(14)
_cell_length_c 19.4786(17)
_cell_measurement_temperature 100(2)
_cell_volume 3840.0(6)
_computing_cell_refinement 'SAINT 7.46A (Bruker-AXS, 2009)'
_computing_data_collection 'APEX2 v2009.9.0 (Bruker-AXS, 2009)'
_computing_data_reduction 'SAINT 7.46A (Bruker-AXS, 2009)'
_computing_structure_refinement 'SHELXL-97 (Sheldrick, 2008)'
_computing_structure_solution 'SHELXS-97 (Sheldrick, 2008)'
_diffrn_ambient_temperature 100(2)
_diffrn_detector_area_resol_mean 8.3
_diffrn_measured_fraction_theta_full 0.992
_diffrn_measured_fraction_theta_max 0.992
_diffrn_measurement_device_type 'Bruker Smart APEX CCD'
_diffrn_measurement_method '\f and \w scans'
_diffrn_radiation_monochromator graphite
_diffrn_radiation_source 'fine-focus sealed tube'
_diffrn_radiation_type MoK\a
_diffrn_radiation_wavelength 0.71073
_diffrn_reflns_av_R_equivalents 0.0436
_diffrn_reflns_av_sigmaI/netI 0.0401
_diffrn_reflns_limit_h_max 18
_diffrn_reflns_limit_h_min -18
_diffrn_reflns_limit_k_max 20
_diffrn_reflns_limit_k_min -20
_diffrn_reflns_limit_l_max 25
_diffrn_reflns_limit_l_min -25
_diffrn_reflns_number 76243
_diffrn_reflns_theta_full 28.17
_diffrn_reflns_theta_max 28.17
_diffrn_reflns_theta_min 1.39
_exptl_absorpt_coefficient_mu 1.642
_exptl_absorpt_correction_T_max 0.9224
_exptl_absorpt_correction_T_min 0.7347
_exptl_absorpt_correction_type empirical
_exptl_absorpt_process_details SADABS
_exptl_crystal_colour brown
_exptl_crystal_density_diffrn 1.708
_exptl_crystal_description block
_exptl_crystal_F_000 2005
_exptl_crystal_size_max 0.20
_exptl_crystal_size_mid 0.20
_exptl_crystal_size_min 0.05
_refine_diff_density_max 0.886
_refine_diff_density_min -0.631
_refine_diff_density_rms 0.090
_refine_ls_extinction_method none
_refine_ls_goodness_of_fit_ref 1.036
_refine_ls_hydrogen_treatment mixed
_refine_ls_matrix_type full
_refine_ls_number_parameters 1099
_refine_ls_number_reflns 18701
_refine_ls_number_restraints 196
_refine_ls_restrained_S_all 1.033
_refine_ls_R_factor_all 0.0681
_refine_ls_R_factor_gt 0.0408
_refine_ls_shift/su_max 0.001
_refine_ls_shift/su_mean 0.000
_refine_ls_structure_factor_coef Fsqd
_refine_ls_weighting_details 'calc w=1/[\s^2^(Fo^2^)+(0.0364P)^2^+6.7520P] where P=(Fo^2^+2Fc^2^)/3'
_refine_ls_weighting_scheme calc
_refine_ls_wR_factor_gt 0.0911
_refine_ls_wR_factor_ref 0.1069
_reflns_number_gt 13597
_reflns_number_total 18701
_reflns_threshold_expression >2sigma(I)
_cod_data_source_file ja404469y_si_002.cif
_cod_data_source_block Compound1_2
_cod_database_code 4120911

loop_
_symmetry_equiv_pos_as_xyz
'x, y, z'
'-x, -y, -z'

loop_
_atom_site_label
_atom_site_type_symbol
_atom_site_fract_x
_atom_site_fract_y
_atom_site_fract_z
_atom_site_U_iso_or_equiv
_atom_site_adp_type
_atom_site_occupancy
_atom_site_symmetry_multiplicity
_atom_site_calc_flag
_atom_site_refinement_flags
_atom_site_disorder_assembly
_atom_site_disorder_group
Co1 Co -0.5000 0.0000 0.0000 0.01804(11) Uani 1 2 d S . .
Co2 Co -0.27999(3) 0.06884(3) 0.10502(2) 0.02341(9) Uani 1 1 d . . .
Co3 Co -0.60771(3) 0.14167(3) -0.07385(2) 0.02066(9) Uani 1 1 d . . .
Co4 Co -0.42413(3) 0.20095(3) 0.07010(2) 0.02147(9) Uani 1 1 d . . .
O1 O -0.37584(15) 0.09808(13) 0.01451(11) 0.0213(4) Uani 1 1 d D . .
H1 H -0.359(2) 0.108(2) -0.0230(13) 0.026 Uiso 1 1 d D . .
O2 O -0.55225(15) 0.09217(13) 0.03278(11) 0.0211(4) Uani 1 1 d D . .
H2 H -0.593(2) 0.073(2) 0.0570(16) 0.025 Uiso 1 1 d D . .
O3 O -0.56751(15) 0.02673(13) -0.09358(10) 0.0207(4) Uani 1 1 d D . .
H3 H -0.536(2) 0.019(2) -0.1230(15) 0.025 Uiso 1 1 d D . .
Co5 Co 0.5000 0.5000 0.5000 0.01786(11) Uani 1 2 d S . .
Co6 Co 0.59382(3) 0.69836(2) 0.57589(2) 0.02017(9) Uani 1 1 d . . .
Co7 Co 0.28312(3) 0.45119(3) 0.38935(2) 0.02223(9) Uani 1 1 d . . .
Co8 Co 0.41697(3) 0.65659(2) 0.42833(2) 0.02019(9) Uani 1 1 d . . .
O4 O 0.35786(15) 0.40105(13) 0.47659(11) 0.0208(4) Uani 1 1 d D . .
H4 H 0.328(2) 0.387(2) 0.5087(14) 0.025 Uiso 1 1 d D . .
O5 O 0.43472(15) 0.53631(13) 0.39850(11) 0.0206(4) Uani 1 1 d D . .
H5 H 0.464(2) 0.531(2) 0.3680(15) 0.025 Uiso 1 1 d D . .
O6 O 0.45277(15) 0.60928(13) 0.53338(11) 0.0206(4) Uani 1 1 d D . .
H6 H 0.411(2) 0.593(2) 0.5578(16) 0.025 Uiso 1 1 d D . .
O11 O -0.32602(16) 0.16479(14) 0.14984(11) 0.0270(5) Uani 1 1 d . . .
O12 O -0.20013(17) 0.08655(14) 0.22937(12) 0.0321(5) Uani 1 1 d . . .
N11 N -0.4533(2) 0.28456(16) 0.14192(14) 0.0256(5) Uani 1 1 d . . .
C11 C -0.2940(2) 0.1938(2) 0.21938(16) 0.0266(7) Uani 1 1 d . . .
C12 C -0.3276(2) 0.2600(2) 0.24957(16) 0.0288(7) Uani 1 1 d . . .
C13 C -0.2834(3) 0.2895(2) 0.32351(17) 0.0341(8) Uani 1 1 d . . .
H13 H -0.3042 0.3354 0.3444 0.041 Uiso 1 1 calc R . .
C14 C -0.2108(3) 0.2529(3) 0.36560(18) 0.0392(9) Uani 1 1 d . . .
H14 H -0.1810 0.2745 0.4150 0.047 Uiso 1 1 calc R . .
C15 C -0.1803(3) 0.1842(2) 0.33655(17) 0.0347(8) Uani 1 1 d . . .
H15 H -0.1311 0.1581 0.3661 0.042 Uiso 1 1 calc R . .
C16 C -0.2223(2) 0.1547(2) 0.26435(17) 0.0308(7) Uani 1 1 d . . .
C17 C -0.1103(3) 0.0583(2) 0.2663(2) 0.0399(9) Uani 1 1 d . . .
H17A H -0.0488 0.1112 0.2784 0.060 Uiso 1 1 calc R . .
H17B H -0.1010 0.0120 0.2351 0.060 Uiso 1 1 calc R . .
H17C H -0.1203 0.0327 0.3103 0.060 Uiso 1 1 calc R . .
C18 C -0.4061(2) 0.3013(2) 0.20940(16) 0.0282(7) Uani 1 1 d . . .
H18 H -0.4240 0.3445 0.2357 0.034 Uiso 1 1 calc R . .
C19 C -0.5261(3) 0.3377(2) 0.11241(18) 0.0314(7) Uani 1 1 d . . .
H19A H -0.5370 0.3710 0.1518 0.047 Uiso 1 1 calc R . .
H19B H -0.5923 0.2963 0.0838 0.047 Uiso 1 1 calc R . .
H19C H -0.4974 0.3811 0.0819 0.047 Uiso 1 1 calc R . .
O21 O -0.48205(16) 0.24075(13) -0.02648(11) 0.0239(4) Uani 1 1 d . . .
O22 O -0.31132(16) 0.34271(13) 0.05991(11) 0.0259(5) Uani 1 1 d . . .
N21 N -0.61916(19) 0.20246(16) -0.16764(13) 0.0237(5) Uani 1 1 d . . .
C21 C -0.4384(2) 0.31830(19) -0.05009(16) 0.0231(6) Uani 1 1 d . . .
C22 C -0.4782(2) 0.34164(19) -0.11954(16) 0.0248(6) Uani 1 1 d . . .
C23 C -0.4293(2) 0.4279(2) -0.13778(18) 0.0288(7) Uani 1 1 d . . .
H23 H -0.4557 0.4452 -0.1842 0.035 Uiso 1 1 calc R . .
C24 C -0.3451(2) 0.4868(2) -0.08994(18) 0.0306(7) Uani 1 1 d . . .
H24 H -0.3151 0.5450 -0.1028 0.037 Uiso 1 1 calc R . .
C25 C -0.3026(2) 0.4618(2) -0.02197(17) 0.0262(6) Uani 1 1 d . . .
H25 H -0.2430 0.5022 0.0109 0.031 Uiso 1 1 calc R . .
C26 C -0.3485(2) 0.3776(2) -0.00352(16) 0.0242(6) Uani 1 1 d . . .
C27 C -0.2306(3) 0.4047(2) 0.11567(18) 0.0344(8) Uani 1 1 d . . .
H27A H -0.1677 0.4239 0.1004 0.052 Uiso 1 1 calc R . .
H27B H -0.2164 0.3742 0.1595 0.052 Uiso 1 1 calc R . .
H27C H -0.2529 0.4583 0.1251 0.052 Uiso 1 1 calc R . .
C28 C -0.5633(2) 0.2813(2) -0.17501(16) 0.0252(6) Uani 1 1 d . . .
H28 H -0.5793 0.3020 -0.2213 0.030 Uiso 1 1 calc R . .
C29 C -0.7005(3) 0.1529(2) -0.23207(17) 0.0319(7) Uani 1 1 d . . .
H29A H -0.6937 0.1861 -0.2738 0.048 Uiso 1 1 calc R . .
H29B H -0.7687 0.1481 -0.2255 0.048 Uiso 1 1 calc R . .
H29C H -0.6933 0.0917 -0.2398 0.048 Uiso 1 1 calc R . .
O31 O -0.74580(15) 0.04929(14) -0.08782(11) 0.0262(5) Uani 1 1 d . . .
O32 O -0.73036(17) 0.21896(15) -0.06120(12) 0.0300(5) Uani 1 1 d . . .
N31 N -0.1349(2) 0.13466(19) 0.09894(16) 0.0359(7) Uani 1 1 d . . .
C31 C -0.8316(2) 0.0674(2) -0.08269(16) 0.0267(6) Uani 1 1 d . . .
C32 C -0.9245(2) 0.0005(2) -0.08789(18) 0.0328(7) Uani 1 1 d . . .
C33 C -1.0118(3) 0.0270(3) -0.0851(2) 0.0434(9) Uani 1 1 d . . .
H33 H -1.0750 -0.0184 -0.0891 0.052 Uiso 1 1 calc R . .
C34 C -1.0078(3) 0.1174(3) -0.0766(2) 0.0450(9) Uani 1 1 d . . .
H34 H -1.0683 0.1342 -0.0760 0.054 Uiso 1 1 calc R . .
C35 C -0.9149(3) 0.1847(3) -0.06869(18) 0.0370(8) Uani 1 1 d . . .
H35 H -0.9117 0.2473 -0.0619 0.044 Uiso 1 1 calc R . .
C36 C -0.8281(2) 0.1599(2) -0.07082(16) 0.0290(7) Uani 1 1 d . . .
C37 C -0.7224(3) 0.3147(2) -0.0623(2) 0.0379(8) Uani 1 1 d . . .
H37A H -0.7700 0.3246 -0.1069 0.057 Uiso 1 1 calc R . .
H37B H -0.6512 0.3486 -0.0598 0.057 Uiso 1 1 calc R . .
H37C H -0.7406 0.3362 -0.0211 0.057 Uiso 1 1 calc R . .
C38 C -0.0653(3) 0.0969(3) 0.0938(2) 0.0403(9) Uani 1 1 d . . .
H38 H -0.0003 0.1366 0.0938 0.048 Uiso 1 1 calc R . .
C39 C -0.1092(3) 0.2347(2) 0.1028(3) 0.0559(12) Uani 1 1 d . . .
H39A H -0.0422 0.2590 0.0935 0.084 Uiso 1 1 calc R . .
H39B H -0.1053 0.2593 0.1507 0.084 Uiso 1 1 calc R . .
H39C H -0.1630 0.2525 0.0668 0.084 Uiso 1 1 calc R . .
O41 O 0.54941(16) 0.74950(13) 0.48024(11) 0.0237(4) Uani 1 1 d . . .
O42 O 0.72086(16) 0.83972(13) 0.57295(11) 0.0262(5) Uani 1 1 d . . .
N41 N 0.4212(2) 0.72296(16) 0.33693(13) 0.0243(5) Uani 1 1 d . . .
C41 C 0.6008(2) 0.82571(19) 0.46067(16) 0.0226(6) Uani 1 1 d . . .
C42 C 0.5694(2) 0.85498(19) 0.39218(16) 0.0238(6) Uani 1 1 d . . .
C43 C 0.6260(3) 0.9412(2) 0.37832(18) 0.0290(7) Uani 1 1 d . . .
H43 H 0.6043 0.9624 0.3328 0.035 Uiso 1 1 calc R . .
C44 C 0.7112(3) 0.9941(2) 0.42938(19) 0.0314(7) Uani 1 1 d . . .
H44 H 0.7466 1.0523 0.4194 0.038 Uiso 1 1 calc R . .
C45 C 0.7467(2) 0.9636(2) 0.49615(18) 0.0280(7) Uani 1 1 d . . .
H45 H 0.8072 0.9997 0.5310 0.034 Uiso 1 1 calc R . .
C46 C 0.6923(2) 0.87986(19) 0.51074(16) 0.0237(6) Uani 1 1 d . . .
C47 C 0.8049(2) 0.8946(2) 0.63093(17) 0.0315(7) Uani 1 1 d . . .
H47A H 0.8691 0.9082 0.6171 0.047 Uiso 1 1 calc R . .
H47B H 0.8127 0.8612 0.6736 0.047 Uiso 1 1 calc R . .
H47C H 0.7900 0.9517 0.6417 0.047 Uiso 1 1 calc R . .
C48 C 0.4843(2) 0.7997(2) 0.33332(17) 0.0262(6) Uani 1 1 d . . .
H48 H 0.4745 0.8227 0.2878 0.031 Uiso 1 1 calc R . .
C49 C 0.3435(3) 0.6769(2) 0.27058(17) 0.0328(7) Uani 1 1 d . . .
H49A H 0.3554 0.7108 0.2302 0.049 Uiso 1 1 calc R . .
H49B H 0.2742 0.6739 0.2743 0.049 Uiso 1 1 calc R . .
H49C H 0.3486 0.6149 0.2627 0.049 Uiso 1 1 calc R . .
O51 O 0.26670(15) 0.57561(13) 0.40569(11) 0.0246(4) Uani 1 1 d . . .
O52 O 0.30350(17) 0.74779(14) 0.43700(12) 0.0283(5) Uani 1 1 d . . .
N51 N 0.1336(2) 0.39844(18) 0.39642(16) 0.0320(6) Uani 1 1 d . . .
C51 C 0.1895(2) 0.6017(2) 0.41730(16) 0.0246(6) Uani 1 1 d . . .
C52 C 0.0935(2) 0.5419(2) 0.41609(17) 0.0289(7) Uani 1 1 d . . .
C53 C 0.0145(3) 0.5776(2) 0.42672(18) 0.0347(8) Uani 1 1 d . . .
H53 H -0.0506 0.5370 0.4254 0.042 Uiso 1 1 calc R . .
C54 C 0.0301(3) 0.6692(2) 0.43879(18) 0.0352(8) Uani 1 1 d . . .
H54 H -0.0244 0.6919 0.4448 0.042 Uiso 1 1 calc R . .
C55 C 0.1263(3) 0.7300(2) 0.44241(17) 0.0309(7) Uani 1 1 d . . .
H55 H 0.1374 0.7938 0.4513 0.037 Uiso 1 1 calc R . .
C56 C 0.2049(2) 0.6965(2) 0.43296(16) 0.0253(6) Uani 1 1 d . . .
C57 C 0.3240(3) 0.8452(2) 0.44395(19) 0.0336(7) Uani 1 1 d . . .
H57A H 0.2737 0.8631 0.4051 0.050 Uiso 1 1 calc R . .
H57B H 0.3942 0.8736 0.4412 0.050 Uiso 1 1 calc R . .
H57C H 0.3179 0.8654 0.4903 0.050 Uiso 1 1 calc R . .
C58 C 0.0721(2) 0.4431(2) 0.40688(19) 0.0346(8) Uani 1 1 d . . .
H58 H 0.0059 0.4081 0.4088 0.042 Uiso 1 1 calc R . .
C59 C 0.0980(3) 0.2992(2) 0.3921(3) 0.0487(11) Uani 1 1 d . . .
H59A H 0.0289 0.2806 0.3990 0.073 Uiso 1 1 calc R . .
H59B H 0.1462 0.2772 0.4295 0.073 Uiso 1 1 calc R . .
H59C H 0.0948 0.2730 0.3449 0.073 Uiso 1 1 calc R . .
O61 O 0.31610(16) 0.34496(13) 0.34262(11) 0.0256(5) Uani 1 1 d . . .
O62 O 0.20101(17) 0.43280(15) 0.26472(12) 0.0335(5) Uani 1 1 d . . .
N61 N 0.56628(19) 0.78156(16) 0.64998(14) 0.0257(5) Uani 1 1 d . . .
C61 C 0.2847(2) 0.3183(2) 0.27347(16) 0.0259(6) Uani 1 1 d . . .
C62 C 0.3136(2) 0.2494(2) 0.24207(16) 0.0271(7) Uani 1 1 d . . .
C63 C 0.2696(3) 0.2223(2) 0.16786(17) 0.0339(8) Uani 1 1 d . . .
H63 H 0.2870 0.1745 0.1464 0.041 Uiso 1 1 calc R . .
C64 C 0.2013(3) 0.2645(2) 0.12601(17) 0.0374(9) Uani 1 1 d . . .
H64 H 0.1712 0.2446 0.0763 0.045 Uiso 1 1 calc R . .
C65 C 0.1763(3) 0.3357(2) 0.15585(17) 0.0343(8) Uani 1 1 d . . .
H65 H 0.1310 0.3655 0.1265 0.041 Uiso 1 1 calc R . .
C66 C 0.2176(2) 0.3628(2) 0.22832(17) 0.0291(7) Uani 1 1 d . . .
C67 C 0.1188(3) 0.4694(3) 0.2287(2) 0.0506(11) Uani 1 1 d . . .
H67A H 0.1324 0.4947 0.1854 0.076 Uiso 1 1 calc R . .
H67B H 0.1144 0.5176 0.2606 0.076 Uiso 1 1 calc R . .
H67C H 0.0532 0.4208 0.2152 0.076 Uiso 1 1 calc R . .
C68 C 0.6110(2) 0.7949(2) 0.71799(17) 0.0272(6) Uani 1 1 d . . .
H68 H 0.5933 0.8378 0.7448 0.033 Uiso 1 1 calc R . .
C69 C 0.4920(3) 0.8330(2) 0.62048(18) 0.0318(7) Uani 1 1 d . . .
H69A H 0.4794 0.8649 0.6599 0.048 Uiso 1 1 calc R . .
H69B H 0.4267 0.7908 0.5913 0.048 Uiso 1 1 calc R . .
H69C H 0.5203 0.8775 0.5906 0.048 Uiso 1 1 calc R . .
N701 N 0.9764(4) 0.1079(3) 0.6959(3) 0.0867(15) Uani 1 1 d D . .
C701 C 0.9758(3) 0.1768(4) 0.7189(3) 0.0572(12) Uani 1 1 d D . .
C702 C 0.9744(3) 0.2647(3) 0.7474(2) 0.0573(12) Uani 1 1 d D . .
H70A H 0.9894 0.3101 0.7142 0.086 Uiso 1 1 calc R . .
H70B H 1.0270 0.2832 0.7941 0.086 Uiso 1 1 calc R . .
H70C H 0.9059 0.2602 0.7532 0.086 Uiso 1 1 calc R . .
N801 N -1.0132(3) 0.1070(2) -0.53176(18) 0.0476(8) Uani 1 1 d . . .
C801 C -0.9495(3) 0.1285(2) -0.47922(19) 0.0331(7) Uani 1 1 d . . .
C802 C -0.8658(3) 0.1578(3) -0.41260(19) 0.0382(8) Uani 1 1 d . . .
H80A H -0.8253 0.1135 -0.4044 0.057 Uiso 1 1 calc R . .
H80B H -0.8949 0.1618 -0.3726 0.057 Uiso 1 1 calc R . .
H80C H -0.8207 0.2177 -0.4159 0.057 Uiso 1 1 calc R . .
O71 O -0.3508(3) -0.03874(18) -0.14248(15) 0.0540(8) Uani 1 1 d D . .
O72 O -0.4551(2) 0.0563(2) -0.19810(15) 0.0618(9) Uani 1 1 d D . .
O73 O -0.2912(3) 0.1224(2) -0.10862(15) 0.0638(9) Uani 1 1 d D . .
S70 S -0.35362(7) 0.05063(6) -0.16246(4) 0.03028(17) Uani 1 1 d D . .
C70 C -0.2889(3) 0.0651(2) -0.23301(17) 0.0307(7) Uani 1 1 d D . .
F71 F -0.20365(19) 0.0405(2) -0.21540(13) 0.0632(7) Uani 1 1 d D . .
F72 F -0.2691(2) 0.14944(15) -0.25018(13) 0.0568(7) Uani 1 1 d D . .
F73 F -0.34864(18) 0.01335(16) -0.29341(12) 0.0539(6) Uani 1 1 d D . .
O81 O 1.4030(3) 0.3908(3) 0.67876(16) 0.0753(12) Uani 1 1 d D . .
O82 O 1.2428(2) 0.3894(2) 0.59066(13) 0.0493(7) Uani 1 1 d D . .
O83 O 1.3635(3) 0.53097(19) 0.64994(16) 0.0656(10) Uani 1 1 d D . .
S80 S 1.32481(6) 0.43454(6) 0.65258(4) 0.02852(17) Uani 1 1 d D . .
C80 C 1.2623(3) 0.4285(2) 0.72395(17) 0.0304(7) Uani 1 1 d D . .
F81 F 1.19248(18) 0.47457(16) 0.71291(12) 0.0489(6) Uani 1 1 d D . .
F82 F 1.2150(2) 0.34258(14) 0.73059(13) 0.0545(6) Uani 1 1 d D . .
F83 F 1.33056(17) 0.46249(17) 0.78727(11) 0.0495(6) Uani 1 1 d D . .
O91 O 1.0052(4) 0.4841(3) 1.0632(3) 0.0463(13) Uani 0.50 1 d PDU A -1
O92 O 0.9496(6) 0.5771(4) 0.9731(4) 0.095(3) Uani 0.50 1 d PDU A -1
O93 O 0.9288(7) 0.6012(8) 1.0868(7) 0.088(4) Uani 0.50 1 d PDU A -1
S90 S 0.98620(14) 0.56842(11) 1.04677(11) 0.0378(4) Uani 0.50 1 d PDU A -1
C90 C 1.1108(8) 0.6532(9) 1.0738(7) 0.043(3) Uani 0.50 1 d PDU A -1
F91 F 1.1692(5) 0.6434(5) 1.0353(5) 0.098(2) Uani 0.50 1 d PDU A -1
F92 F 1.1007(4) 0.7360(3) 1.0665(5) 0.099(2) Uani 0.50 1 d PDU A -1
F93 F 1.1597(6) 0.6525(6) 1.1402(4) 0.149(4) Uani 0.50 1 d PDU A -1
N901 N 0.9646(9) 0.5952(10) 1.1119(7) 0.055(3) Uani 0.50 1 d PDU B -2
C901 C 1.0402(6) 0.6207(5) 1.0966(5) 0.0420(17) Uani 0.50 1 d PDU B -2
C902 C 1.1383(9) 0.6504(9) 1.0823(7) 0.043(3) Uani 0.50 1 d PDU B -2
H90A H 1.1717 0.7144 1.1014 0.064 Uiso 0.50 1 calc PR B -2
H90B H 1.1278 0.6444 1.0303 0.064 Uiso 0.50 1 calc PR B -2
H90C H 1.1825 0.6128 1.1052 0.064 Uiso 0.50 1 calc PR B -2

loop_
_atom_site_aniso_label
_atom_site_aniso_U_11
_atom_site_aniso_U_22
_atom_site_aniso_U_33
_atom_site_aniso_U_23
_atom_site_aniso_U_13
_atom_site_aniso_U_12
Co1 0.0175(3) 0.0152(2) 0.0175(3) 0.0040(2) 0.0035(2) -0.0005(2)
Co2 0.0201(2) 0.01874(19) 0.0245(2) 0.00495(16) 0.00133(15) -0.00088(15)
Co3 0.0209(2) 0.01672(18) 0.0212(2) 0.00393(15) 0.00416(15) 0.00185(15)
Co4 0.0238(2) 0.01640(18) 0.01900(19) 0.00367(15) 0.00324(15) -0.00009(15)
O1 0.0209(10) 0.0182(9) 0.0205(10) 0.0053(8) 0.0050(8) -0.0010(8)
O2 0.0209(10) 0.0182(9) 0.0225(10) 0.0052(8) 0.0081(8) 0.0006(8)
O3 0.0202(10) 0.0195(10) 0.0193(10) 0.0022(8) 0.0051(8) 0.0011(8)
Co5 0.0181(3) 0.0149(2) 0.0186(3) 0.0033(2) 0.0052(2) 0.0014(2)
Co6 0.0222(2) 0.01613(18) 0.01947(19) 0.00356(15) 0.00526(15) 0.00152(15)
Co7 0.0196(2) 0.01713(18) 0.0259(2) 0.00446(15) 0.00329(16) 0.00163(15)
Co8 0.0212(2) 0.01597(18) 0.0215(2) 0.00447(15) 0.00553(15) 0.00256(15)
O4 0.0223(10) 0.0187(9) 0.0205(10) 0.0042(8) 0.0070(8) 0.0030(8)
O5 0.0206(10) 0.0190(9) 0.0218(10) 0.0045(8) 0.0073(8) 0.0038(8)
O6 0.0211(10) 0.0190(9) 0.0204(10) 0.0041(8) 0.0074(8) 0.0019(8)
O11 0.0298(12) 0.0208(10) 0.0223(11) 0.0022(8) -0.0014(9) 0.0031(9)
O12 0.0311(12) 0.0247(11) 0.0287(12) 0.0052(9) -0.0062(9) 0.0034(9)
N11 0.0282(14) 0.0183(12) 0.0277(14) 0.0044(10) 0.0110(11) -0.0010(10)
C11 0.0299(16) 0.0201(14) 0.0197(14) 0.0048(11) 0.0038(12) -0.0062(12)
C12 0.0302(17) 0.0258(15) 0.0213(15) 0.0038(12) 0.0064(12) -0.0061(13)
C13 0.0385(19) 0.0307(17) 0.0256(17) 0.0011(13) 0.0118(14) -0.0052(14)
C14 0.038(2) 0.045(2) 0.0192(16) 0.0056(15) 0.0040(14) -0.0098(16)
C15 0.0317(18) 0.0338(18) 0.0238(16) 0.0111(14) 0.0006(13) -0.0083(14)
C16 0.0314(17) 0.0247(15) 0.0238(16) 0.0085(13) 0.0011(13) -0.0063(13)
C17 0.0327(19) 0.0344(18) 0.039(2) 0.0112(15) -0.0064(15) 0.0036(15)
C18 0.0341(17) 0.0225(15) 0.0239(16) 0.0005(12) 0.0120(13) -0.0026(13)
C19 0.0337(18) 0.0294(16) 0.0327(18) 0.0054(14) 0.0139(14) 0.0071(14)
O21 0.0273(11) 0.0188(10) 0.0204(10) 0.0080(8) 0.0039(8) 0.0003(8)
O22 0.0258(11) 0.0200(10) 0.0241(11) 0.0054(8) 0.0030(8) -0.0026(8)
N21 0.0280(13) 0.0205(12) 0.0216(12) 0.0027(10) 0.0051(10) 0.0072(10)
C21 0.0263(15) 0.0179(13) 0.0264(15) 0.0059(11) 0.0106(12) 0.0048(11)
C22 0.0300(16) 0.0181(13) 0.0269(16) 0.0052(12) 0.0106(12) 0.0052(12)
C23 0.0351(18) 0.0244(15) 0.0311(17) 0.0134(13) 0.0156(14) 0.0082(13)
C24 0.0312(17) 0.0213(15) 0.0417(19) 0.0115(14) 0.0172(14) 0.0039(13)
C25 0.0261(16) 0.0185(14) 0.0338(17) 0.0040(12) 0.0128(13) 0.0017(12)
C26 0.0247(15) 0.0209(14) 0.0288(16) 0.0056(12) 0.0122(12) 0.0044(12)
C27 0.0351(19) 0.0271(16) 0.0283(17) -0.0017(13) 0.0042(14) -0.0071(14)
C28 0.0298(16) 0.0241(14) 0.0231(15) 0.0084(12) 0.0075(12) 0.0095(12)
C29 0.0374(19) 0.0264(16) 0.0234(16) 0.0029(13) -0.0001(13) 0.0041(14)
O31 0.0189(10) 0.0243(10) 0.0326(12) 0.0051(9) 0.0057(9) 0.0029(8)
O32 0.0275(12) 0.0280(11) 0.0332(12) 0.0001(9) 0.0056(9) 0.0089(9)
N31 0.0226(14) 0.0334(15) 0.0399(17) 0.0137(13) 0.0008(12) -0.0043(11)
C31 0.0228(15) 0.0347(17) 0.0200(14) 0.0067(12) 0.0039(11) 0.0058(13)
C32 0.0220(16) 0.0442(19) 0.0301(17) 0.0127(15) 0.0059(13) 0.0069(14)
C33 0.0238(18) 0.064(3) 0.041(2) 0.0147(19) 0.0110(15) 0.0081(17)
C34 0.0296(19) 0.074(3) 0.037(2) 0.0111(19) 0.0089(15) 0.0238(19)
C35 0.0336(19) 0.055(2) 0.0255(17) 0.0055(15) 0.0048(14) 0.0215(17)
C36 0.0247(16) 0.0381(18) 0.0222(15) 0.0041(13) 0.0041(12) 0.0082(13)
C37 0.048(2) 0.0305(17) 0.039(2) 0.0093(15) 0.0131(16) 0.0167(16)
C38 0.0207(17) 0.046(2) 0.046(2) 0.0190(17) 0.0054(15) -0.0018(15)
C39 0.0274(19) 0.0321(19) 0.094(3) 0.022(2) 0.008(2) -0.0077(15)
O41 0.0261(11) 0.0168(9) 0.0245(11) 0.0068(8) 0.0069(8) 0.0000(8)
O42 0.0264(11) 0.0200(10) 0.0271(11) 0.0056(8) 0.0053(9) 0.0002(8)
N41 0.0310(14) 0.0203(12) 0.0241(13) 0.0045(10) 0.0100(11) 0.0092(10)
C41 0.0245(15) 0.0176(13) 0.0295(16) 0.0076(12) 0.0136(12) 0.0060(11)
C42 0.0300(16) 0.0170(13) 0.0278(16) 0.0062(12) 0.0138(12) 0.0065(12)
C43 0.0385(18) 0.0211(14) 0.0343(18) 0.0129(13) 0.0193(14) 0.0102(13)
C44 0.0378(19) 0.0177(14) 0.044(2) 0.0089(13) 0.0220(15) 0.0048(13)
C45 0.0300(17) 0.0173(14) 0.0371(18) 0.0028(13) 0.0155(14) 0.0015(12)
C46 0.0279(16) 0.0181(13) 0.0275(16) 0.0047(12) 0.0127(12) 0.0054(12)
C47 0.0287(17) 0.0271(16) 0.0302(17) -0.0002(13) 0.0057(13) -0.0034(13)
C48 0.0341(17) 0.0244(15) 0.0250(15) 0.0110(12) 0.0126(13) 0.0116(13)
C49 0.0397(19) 0.0295(16) 0.0233(16) 0.0056(13) 0.0029(14) 0.0061(14)
O51 0.0204(10) 0.0206(10) 0.0323(12) 0.0052(9) 0.0071(9) 0.0054(8)
O52 0.0296(12) 0.0209(10) 0.0364(13) 0.0009(9) 0.0114(10) 0.0087(9)
N51 0.0213(13) 0.0252(13) 0.0442(17) 0.0112(12) 0.0063(12) 0.0001(11)
C51 0.0246(15) 0.0299(15) 0.0211(15) 0.0083(12) 0.0068(12) 0.0098(12)
C52 0.0247(16) 0.0324(17) 0.0305(17) 0.0097(13) 0.0090(13) 0.0080(13)
C53 0.0260(17) 0.045(2) 0.0354(19) 0.0127(16) 0.0092(14) 0.0129(15)
C54 0.0313(18) 0.047(2) 0.0327(18) 0.0098(15) 0.0089(14) 0.0199(16)
C55 0.0355(18) 0.0357(17) 0.0261(16) 0.0069(14) 0.0088(13) 0.0175(14)
C56 0.0272(16) 0.0286(15) 0.0208(15) 0.0060(12) 0.0057(12) 0.0098(13)
C57 0.041(2) 0.0212(15) 0.0387(19) 0.0016(14) 0.0122(15) 0.0092(14)
C58 0.0202(16) 0.0361(18) 0.044(2) 0.0155(15) 0.0089(14) 0.0018(13)
C59 0.0265(18) 0.0235(17) 0.091(3) 0.0148(19) 0.0157(19) -0.0001(14)
O61 0.0308(12) 0.0202(10) 0.0200(10) 0.0016(8) 0.0002(8) 0.0050(9)
O62 0.0328(13) 0.0244(11) 0.0332(12) 0.0074(9) -0.0048(10) 0.0056(9)
N61 0.0256(13) 0.0198(12) 0.0283(14) 0.0007(10) 0.0096(11) -0.0011(10)
C61 0.0267(16) 0.0199(14) 0.0232(15) 0.0046(12) 0.0055(12) -0.0051(12)
C62 0.0261(16) 0.0253(15) 0.0222(15) 0.0043(12) 0.0069(12) -0.0057(12)
C63 0.0335(18) 0.0363(18) 0.0229(16) 0.0013(14) 0.0107(13) -0.0079(14)
C64 0.0300(18) 0.047(2) 0.0196(16) 0.0054(14) 0.0038(13) -0.0122(15)
C65 0.0268(17) 0.0359(18) 0.0260(16) 0.0117(14) 0.0004(13) -0.0079(14)
C66 0.0261(16) 0.0249(15) 0.0263(16) 0.0101(13) 0.0025(12) -0.0049(12)
C67 0.045(2) 0.040(2) 0.053(2) 0.0118(18) -0.0099(18) 0.0137(18)
C68 0.0296(16) 0.0216(14) 0.0285(16) -0.0001(12) 0.0136(13) -0.0011(12)
C69 0.0302(17) 0.0307(17) 0.0367(18) 0.0020(14) 0.0123(14) 0.0096(14)
N701 0.089(3) 0.062(3) 0.134(5) 0.030(3) 0.071(3) 0.020(3)
C701 0.046(3) 0.066(3) 0.064(3) 0.024(3) 0.029(2) 0.009(2)
C702 0.042(2) 0.071(3) 0.047(2) 0.000(2) 0.0087(19) 0.000(2)
N801 0.0428(19) 0.0388(17) 0.050(2) 0.0162(15) -0.0006(16) 0.0067(14)
C801 0.0377(19) 0.0263(16) 0.0380(19) 0.0097(14) 0.0115(15) 0.0124(14)
C802 0.040(2) 0.044(2) 0.0327(19) -0.0009(16) 0.0069(15) 0.0189(17)
O71 0.091(2) 0.0447(15) 0.0520(17) 0.0270(13) 0.0479(17) 0.0330(15)
O72 0.0441(17) 0.111(3) 0.0474(17) 0.0394(18) 0.0260(14) 0.0345(17)
O73 0.091(2) 0.0502(18) 0.0440(17) -0.0095(14) 0.0343(17) -0.0047(16)
S70 0.0374(5) 0.0310(4) 0.0269(4) 0.0092(3) 0.0151(3) 0.0106(3)
C70 0.0328(18) 0.0310(17) 0.0298(17) 0.0082(14) 0.0120(14) 0.0079(14)
F71 0.0541(15) 0.110(2) 0.0513(15) 0.0349(14) 0.0294(12) 0.0489(15)
F72 0.0867(18) 0.0346(12) 0.0669(16) 0.0198(11) 0.0515(14) 0.0153(12)
F73 0.0586(15) 0.0577(14) 0.0348(12) -0.0017(11) 0.0201(11) -0.0077(12)
O81 0.088(2) 0.141(3) 0.0476(18) 0.054(2) 0.0445(17) 0.087(2)
O82 0.0435(16) 0.0652(18) 0.0304(14) -0.0035(13) 0.0129(11) -0.0007(13)
O83 0.098(3) 0.0383(15) 0.0595(19) -0.0056(14) 0.0543(19) -0.0147(15)
S80 0.0310(4) 0.0327(4) 0.0242(4) 0.0060(3) 0.0127(3) 0.0079(3)
C80 0.0324(17) 0.0315(17) 0.0298(17) 0.0048(13) 0.0142(14) 0.0077(14)
F81 0.0535(14) 0.0655(15) 0.0465(13) 0.0150(11) 0.0250(11) 0.0364(12)
F82 0.0786(17) 0.0356(12) 0.0572(15) 0.0096(10) 0.0455(13) 0.0021(11)
F83 0.0437(13) 0.0771(17) 0.0267(11) 0.0003(11) 0.0127(9) 0.0131(12)
O91 0.063(4) 0.028(2) 0.045(3) 0.013(2) 0.006(3) 0.017(2)
O92 0.102(6) 0.057(4) 0.073(4) 0.038(4) -0.039(4) -0.001(4)
O93 0.046(6) 0.035(5) 0.184(11) -0.029(6) 0.054(7) -0.004(4)
S90 0.0312(9) 0.0232(8) 0.0500(11) 0.0001(7) -0.0005(8) 0.0053(7)
C90 0.028(5) 0.040(5) 0.060(6) 0.006(5) 0.013(4) 0.007(4)
F91 0.085(4) 0.083(4) 0.169(7) 0.034(5) 0.093(5) 0.038(4)
F92 0.052(3) 0.023(2) 0.224(8) -0.004(3) 0.058(4) -0.001(2)
F93 0.103(6) 0.161(7) 0.071(4) 0.033(5) -0.045(4) -0.078(5)
N901 0.049(7) 0.042(5) 0.085(7) 0.002(5) 0.029(5) 0.022(5)
C901 0.043(4) 0.024(3) 0.058(5) 0.004(3) 0.011(4) 0.011(3)
C902 0.046(6) 0.027(5) 0.042(6) 0.003(4) 0.005(5) -0.005(5)

loop_
_atom_type_symbol
_atom_type_description
_atom_type_scat_dispersion_real
_atom_type_scat_dispersion_imag
_atom_type_scat_source
C C 0.0033 0.0016 'International Tables Vol C Tables 4.2.6.8 and 6.1.1.4'
H H 0.0000 0.0000 'International Tables Vol C Tables 4.2.6.8 and 6.1.1.4'
N N 0.0061 0.0033 'International Tables Vol C Tables 4.2.6.8 and 6.1.1.4'
O O 0.0106 0.0060 'International Tables Vol C Tables 4.2.6.8 and 6.1.1.4'
F F 0.0171 0.0103 'International Tables Vol C Tables 4.2.6.8 and 6.1.1.4'
S S 0.1246 0.1234 'International Tables Vol C Tables 4.2.6.8 and 6.1.1.4'
Co Co 0.3494 0.9721 'International Tables Vol C Tables 4.2.6.8 and 6.1.1.4'

loop_
_geom_angle_atom_site_label_1
_geom_angle_atom_site_label_2
_geom_angle_atom_site_label_3
_geom_angle
_geom_angle_site_symmetry_1
_geom_angle_site_symmetry_3
O1 Co1 O1 180.00(10) 2_455 .
O1 Co1 O3 95.57(8) 2_455 2_455
O1 Co1 O3 84.42(8) . 2_455
O1 Co1 O3 84.43(8) 2_455 .
O1 Co1 O3 95.58(8) . .
O3 Co1 O3 180.00(12) 2_455 .
O1 Co1 O2 83.96(8) 2_455 2_455
O1 Co1 O2 96.04(8) . 2_455
O3 Co1 O2 84.00(8) 2_455 2_455
O3 Co1 O2 96.00(8) . 2_455
O1 Co1 O2 96.04(8) 2_455 .
O1 Co1 O2 83.96(8) . .
O3 Co1 O2 96.00(8) 2_455 .
O3 Co1 O2 84.00(8) . .
O2 Co1 O2 180.0 2_455 .
O31 Co2 O11 159.11(9) 2_455 .
O31 Co2 O1 110.36(9) 2_455 .
O11 Co2 O1 81.15(8) . .
O31 Co2 N31 89.57(11) 2_455 .
O11 Co2 N31 105.03(11) . .
O1 Co2 N31 103.39(9) . .
O31 Co2 O3 78.40(8) 2_455 2_455
O11 Co2 O3 88.41(8) . 2_455
O1 Co2 O3 74.89(7) . 2_455
N31 Co2 O3 166.12(11) . 2_455
O31 Co2 O12 95.28(8) 2_455 .
O11 Co2 O12 71.81(8) . .
O1 Co2 O12 152.95(9) . .
N31 Co2 O12 84.69(10) . .
O3 Co2 O12 103.12(8) 2_455 .
O21 Co3 O31 158.91(9) . .
O21 Co3 O3 109.53(8) . .
O31 Co3 O3 81.22(8) . .
O21 Co3 N21 89.52(9) . .
O31 Co3 N21 105.72(9) . .
O3 Co3 N21 104.26(9) . .
O21 Co3 O2 77.85(7) . .
O31 Co3 O2 88.40(8) . .
O3 Co3 O2 73.71(8) . .
N21 Co3 O2 165.39(9) . .
O21 Co3 O32 97.09(8) . .
O31 Co3 O32 71.05(8) . .
O3 Co3 O32 152.25(8) . .
N21 Co3 O32 83.09(9) . .
O2 Co3 O32 105.52(8) . .
O11 Co4 O21 159.32(9) . .
O11 Co4 O2 108.05(8) . .
O21 Co4 O2 81.65(8) . .
O11 Co4 N11 89.93(10) . .
O21 Co4 N11 104.65(9) . .
O2 Co4 N11 108.08(9) . .
O11 Co4 O1 77.60(8) . .
O21 Co4 O1 88.16(8) . .
O2 Co4 O1 73.69(8) . .
N11 Co4 O1 167.19(9) . .
O11 Co4 O22 97.04(8) . .
O21 Co4 O22 71.80(7) . .
O2 Co4 O22 153.44(8) . .
N11 Co4 O22 79.88(8) . .
O1 Co4 O22 104.30(7) . .
Co1 O1 Co2 102.27(9) . .
Co1 O1 Co4 97.05(9) . .
Co2 O1 Co4 95.78(8) . .
Co1 O1 H1 113(2) . .
Co2 O1 H1 123(2) . .
Co4 O1 H1 122(2) . .
Co1 O2 Co4 103.82(9) . .
Co1 O2 Co3 96.92(9) . .
Co4 O2 Co3 95.31(8) . .
Co1 O2 H2 114(2) . .
Co4 O2 H2 122(2) . .
Co3 O2 H2 121(2) . .
Co1 O3 Co3 103.83(9) . .
Co1 O3 Co2 96.95(8) . 2_455
Co3 O3 Co2 95.98(8) . 2_455
Co1 O3 H3 111(2) . .
Co3 O3 H3 126(2) . .
Co2 O3 H3 118(2) 2_455 .
O4 Co5 O4 179.998(1) . 2_666
O4 Co5 O5 82.71(7) . .
O4 Co5 O5 97.29(7) 2_666 .
O4 Co5 O5 97.29(7) . 2_666
O4 Co5 O5 82.71(7) 2_666 2_666
O5 Co5 O5 180.00(10) . 2_666
O4 Co5 O6 97.67(8) . .
O4 Co5 O6 82.33(8) 2_666 .
O5 Co5 O6 81.96(8) . .
O5 Co5 O6 98.04(8) 2_666 .
O4 Co5 O6 82.33(8) . 2_666
O4 Co5 O6 97.67(8) 2_666 2_666
O5 Co5 O6 98.05(8) . 2_666
O5 Co5 O6 81.95(8) 2_666 2_666
O6 Co5 O6 179.998(1) . 2_666
O61 Co6 O6 113.75(8) 2_666 .
O61 Co6 O41 158.70(9) 2_666 .
O6 Co6 O41 80.21(8) . .
O61 Co6 N61 88.35(10) 2_666 .
O6 Co6 N61 102.13(9) . .
O41 Co6 N61 104.91(9) . .
O61 Co6 O4 77.09(8) 2_666 2_666
O6 Co6 O4 82.43(8) . 2_666
O41 Co6 O4 89.56(8) . 2_666
N61 Co6 O4 165.33(9) . 2_666
O51 Co7 O4 116.11(8) . .
O51 Co7 O61 159.40(9) . .
O4 Co7 O61 78.71(8) . .
O51 Co7 N51 87.46(10) . .
O4 Co7 N51 97.79(9) . .
O61 Co7 N51 105.34(10) . .
O51 Co7 O5 78.31(8) . .
O4 Co7 O5 83.21(8) . .
O61 Co7 O5 90.06(8) . .
N51 Co7 O5 164.49(10) . .
O51 Co7 O62 95.21(8) . .
O4 Co7 O62 148.66(8) . .
O61 Co7 O62 70.71(8) . .
N51 Co7 O62 84.10(10) . .
O5 Co7 O62 103.13(8) . .
O41 Co8 O5 114.14(8) . .
O41 Co8 O51 159.63(9) . .
O5 Co8 O51 79.85(8) . .
O41 Co8 N41 87.92(9) . .
O5 Co8 N41 100.79(9) . .
O51 Co8 N41 104.48(9) . .
O41 Co8 O6 77.79(8) . .
O5 Co8 O6 82.45(8) . .
O51 Co8 O6 90.13(8) . .
N41 Co8 O6 165.35(9) . .
O41 Co8 O52 96.69(8) . .
O5 Co8 O52 149.07(8) . .
O51 Co8 O52 69.74(8) . .
N41 Co8 O52 81.97(9) . .
O6 Co8 O52 102.67(8) . .
Co7 O4 Co5 97.85(8) . .
Co7 O4 Co6 99.36(9) . 2_666
Co5 O4 Co6 94.71(8) . 2_666
Co7 O4 H4 118(2) . .
Co5 O4 H4 120(2) . .
Co6 O4 H4 121(2) 2_666 .
Co8 O5 Co5 99.06(9) . .
Co8 O5 Co7 99.02(9) . .
Co5 O5 Co7 94.05(8) . .
Co8 O5 H5 122(2) . .
Co5 O5 H5 116(2) . .
Co7 O5 H5 121(2) . .
Co6 O6 Co5 98.45(9) . .
Co6 O6 Co8 98.29(8) . .
Co5 O6 Co8 94.31(8) . .
Co6 O6 H6 121(2) . .
Co5 O6 H6 112(2) . .
Co8 O6 H6 126(2) . .
C11 O11 Co4 130.0(2) . .
C11 O11 Co2 124.60(19) . .
Co4 O11 Co2 105.45(10) . .
C16 O12 C17 117.3(3) . .
C16 O12 Co2 112.47(17) . .
C17 O12 Co2 126.8(2) . .
C18 N11 C19 116.5(3) . .
C18 N11 Co4 125.8(2) . .
C19 N11 Co4 117.4(2) . .
O11 C11 C12 123.7(3) . .
O11 C11 C16 117.1(3) . .
C12 C11 C16 119.2(3) . .
C11 C12 C13 118.7(3) . .
C11 C12 C18 124.2(3) . .
C13 C12 C18 117.1(3) . .
C14 C13 C12 121.0(3) . .
C14 C13 H13 119.5 . .
C12 C13 H13 119.5 . .
C13 C14 C15 120.6(3) . .
C13 C14 H14 119.7 . .
C15 C14 H14 119.7 . .
C16 C15 C14 119.2(3) . .
C16 C15 H15 120.4 . .
C14 C15 H15 120.4 . .
O12 C16 C15 125.0(3) . .
O12 C16 C11 113.8(3) . .
C15 C16 C11 121.2(3) . .
O12 C17 H17A 109.5 . .
O12 C17 H17B 109.5 . .
H17A C17 H17B 109.5 . .
O12 C17 H17C 109.5 . .
H17A C17 H17C 109.5 . .
H17B C17 H17C 109.5 . .
N11 C18 C12 126.1(3) . .
N11 C18 H18 117.0 . .
C12 C18 H18 117.0 . .
N11 C19 H19A 109.5 . .
N11 C19 H19B 109.5 . .
H19A C19 H19B 109.5 . .
N11 C19 H19C 109.5 . .
H19A C19 H19C 109.5 . .
H19B C19 H19C 109.5 . .
C21 O21 Co3 130.42(18) . .
C21 O21 Co4 124.39(18) . .
Co3 O21 Co4 105.17(9) . .
C26 O22 C27 117.1(2) . .
C26 O22 Co4 111.97(16) . .
C27 O22 Co4 128.48(18) . .
C28 N21 C29 116.6(3) . .
C28 N21 Co3 126.0(2) . .
C29 N21 Co3 117.42(19) . .
O21 C21 C26 117.9(3) . .
O21 C21 C22 122.8(3) . .
C26 C21 C22 119.3(3) . .
C21 C22 C23 118.2(3) . .
C21 C22 C28 124.1(3) . .
C23 C22 C28 117.6(3) . .
C24 C23 C22 121.3(3) . .
C24 C23 H23 119.4 . .
C22 C23 H23 119.4 . .
C23 C24 C25 120.5(3) . .
C23 C24 H24 119.7 . .
C25 C24 H24 119.7 . .
C26 C25 C24 119.0(3) . .
C26 C25 H25 120.5 . .
C24 C25 H25 120.5 . .
O22 C26 C25 124.8(3) . .
O22 C26 C21 113.7(2) . .
C25 C26 C21 121.5(3) . .
O22 C27 H27A 109.5 . .
O22 C27 H27B 109.5 . .
H27A C27 H27B 109.5 . .
O22 C27 H27C 109.5 . .
H27A C27 H27C 109.5 . .
H27B C27 H27C 109.5 . .
N21 C28 C22 126.3(3) . .
N21 C28 H28 116.8 . .
C22 C28 H28 116.8 . .
N21 C29 H29A 109.5 . .
N21 C29 H29B 109.5 . .
H29A C29 H29B 109.5 . .
N21 C29 H29C 109.5 . .
H29A C29 H29C 109.5 . .
H29B C29 H29C 109.5 . .
C31 O31 Co2 129.86(19) . 2_455
C31 O31 Co3 125.72(19) . .
Co2 O31 Co3 104.36(9) 2_455 .
C36 O32 C37 117.1(3) . .
C36 O32 Co3 112.54(18) . .
C37 O32 Co3 128.5(2) . .
C38 N31 C39 118.0(3) . .
C38 N31 Co2 126.1(2) . .
C39 N31 Co2 115.8(2) . .
O31 C31 C32 124.0(3) . .
O31 C31 C36 117.6(3) . .
C32 C31 C36 118.4(3) . .
C33 C32 C31 119.4(3) . .
C33 C32 C38 117.3(3) . 2_455
C31 C32 C38 123.2(3) . 2_455
C34 C33 C32 121.1(3) . .
C34 C33 H33 119.4 . .
C32 C33 H33 119.4 . .
C33 C34 C35 120.1(3) . .
C33 C34 H34 119.9 . .
C35 C34 H34 119.9 . .
C36 C35 C34 119.6(4) . .
C36 C35 H35 120.2 . .
C34 C35 H35 120.2 . .
C35 C36 O32 125.8(3) . .
C35 C36 C31 121.3(3) . .
O32 C36 C31 112.9(3) . .
O32 C37 H37A 109.5 . .
O32 C37 H37B 109.5 . .
H37A C37 H37B 109.5 . .
O32 C37 H37C 109.5 . .
H37A C37 H37C 109.5 . .
H37B C37 H37C 109.5 . .
N31 C38 C32 126.7(3) . 2_455
N31 C38 H38 116.6 . .
C32 C38 H38 116.6 2_455 .
N31 C39 H39A 109.5 . .
N31 C39 H39B 109.5 . .
H39A C39 H39B 109.5 . .
N31 C39 H39C 109.5 . .
H39A C39 H39C 109.5 . .
H39B C39 H39C 109.5 . .
C41 O41 Co8 131.23(19) . .
C41 O41 Co6 125.76(18) . .
Co8 O41 Co6 103.00(8) . .
C46 O42 C47 117.2(2) . .
C48 N41 C49 117.6(3) . .
C48 N41 Co8 126.7(2) . .
C49 N41 Co8 115.75(19) . .
O41 C41 C42 123.2(3) . .
O41 C41 C46 118.3(3) . .
C42 C41 C46 118.5(3) . .
C41 C42 C43 118.7(3) . .
C41 C42 C48 123.4(3) . .
C43 C42 C48 117.8(3) . .
C44 C43 C42 121.1(3) . .
C44 C43 H43 119.4 . .
C42 C43 H43 119.4 . .
C43 C44 C45 120.7(3) . .
C43 C44 H44 119.6 . .
C45 C44 H44 119.6 . .
C46 C45 C44 118.9(3) . .
C46 C45 H45 120.5 . .
C44 C45 H45 120.5 . .
O42 C46 C45 125.1(3) . .
O42 C46 C41 113.1(2) . .
C45 C46 C41 121.8(3) . .
O42 C47 H47A 109.5 . .
O42 C47 H47B 109.5 . .
H47A C47 H47B 109.5 . .
O42 C47 H47C 109.5 . .
H47A C47 H47C 109.5 . .
H47B C47 H47C 109.5 . .
N41 C48 C42 126.4(3) . .
N41 C48 H48 116.8 . .
C42 C48 H48 116.8 . .
N41 C49 H49A 109.5 . .
N41 C49 H49B 109.5 . .
H49A C49 H49B 109.5 . .
N41 C49 H49C 109.5 . .
H49A C49 H49C 109.5 . .
H49B C49 H49C 109.5 . .
C51 O51 Co7 131.30(19) . .
C51 O51 Co8 125.02(19) . .
Co7 O51 Co8 101.84(9) . .
C56 O52 C57 117.4(2) . .
C56 O52 Co8 113.11(17) . .
C57 O52 Co8 129.51(19) . .
C58 N51 C59 117.4(3) . .
C58 N51 Co7 127.5(2) . .
C59 N51 Co7 115.1(2) . .
O51 C51 C52 124.3(3) . .
O51 C51 C56 117.8(3) . .
C52 C51 C56 117.9(3) . .
C51 C52 C53 119.5(3) . .
C51 C52 C58 122.7(3) . .
C53 C52 C58 117.7(3) . .
C54 C53 C52 121.2(3) . .
C54 C53 H53 119.4 . .
C52 C53 H53 119.4 . .
C53 C54 C55 120.2(3) . .
C53 C54 H54 119.9 . .
C55 C54 H54 119.9 . .
C56 C55 C54 119.5(3) . .
C56 C55 H55 120.2 . .
C54 C55 H55 120.2 . .
O52 C56 C55 125.8(3) . .
O52 C56 C51 112.8(3) . .
C55 C56 C51 121.4(3) . .
O52 C57 H57A 109.5 . .
O52 C57 H57B 109.5 . .
H57A C57 H57B 109.5 . .
O52 C57 H57C 109.5 . .
H57A C57 H57C 109.5 . .
H57B C57 H57C 109.5 . .
N51 C58 C52 126.6(3) . .
N51 C58 H58 116.7 . .
C52 C58 H58 116.7 . .
N51 C59 H59A 109.5 . .
N51 C59 H59B 109.5 . .
H59A C59 H59B 109.5 . .
N51 C59 H59C 109.5 . .
H59A C59 H59C 109.5 . .
H59B C59 H59C 109.5 . .
C61 O61 Co6 131.0(2) . 2_666
C61 O61 Co7 124.89(19) . .
Co6 O61 Co7 104.03(9) 2_666 .
C66 O62 C67 117.7(3) . .
C66 O62 Co7 113.95(17) . .
C67 O62 Co7 126.3(2) . .
C68 N61 C69 117.5(3) . .
C68 N61 Co6 126.4(2) . .
C69 N61 Co6 116.0(2) . .
O61 C61 C62 124.0(3) . .
O61 C61 C66 117.3(3) . .
C62 C61 C66 118.7(3) . .
C61 C62 C63 119.0(3) . .
C61 C62 C68 123.4(3) . 2_666
C63 C62 C68 117.6(3) . 2_666
C64 C63 C62 120.7(3) . .
C64 C63 H63 119.7 . .
C62 C63 H63 119.7 . .
C63 C64 C65 120.7(3) . .
C63 C64 H64 119.6 . .
C65 C64 H64 119.6 . .
C66 C65 C64 119.6(3) . .
C66 C65 H65 120.2 . .
C64 C65 H65 120.2 . .
O62 C66 C65 125.8(3) . .
O62 C66 C61 113.0(3) . .
C65 C66 C61 121.1(3) . .
O62 C67 H67A 109.5 . .
O62 C67 H67B 109.5 . .
H67A C67 H67B 109.5 . .
O62 C67 H67C 109.5 . .
H67A C67 H67C 109.5 . .
H67B C67 H67C 109.5 . .
N61 C68 C62 126.2(3) . 2_666
N61 C68 H68 116.9 . .
C62 C68 H68 116.9 2_666 .
N61 C69 H69A 109.5 . .
N61 C69 H69B 109.5 . .
H69A C69 H69B 109.5 . .
N61 C69 H69C 109.5 . .
H69A C69 H69C 109.5 . .
H69B C69 H69C 109.5 . .
N701 C701 C702 179.4(6) . .
C701 C702 H70A 109.5 . .
C701 C702 H70B 109.5 . .
H70A C702 H70B 109.5 . .
C701 C702 H70C 109.5 . .
H70A C702 H70C 109.5 . .
H70B C702 H70C 109.5 . .
N801 C801 C802 178.5(4) . .
C801 C802 H80A 109.5 . .
C801 C802 H80B 109.5 . .
H80A C802 H80B 109.5 . .
C801 C802 H80C 109.5 . .
H80A C802 H80C 109.5 . .
H80B C802 H80C 109.5 . .
O73 S70 O72 116.2(2) . .
O73 S70 O71 114.2(2) . .
O72 S70 O71 113.7(2) . .
O73 S70 C70 103.96(16) . .
O72 S70 C70 103.45(15) . .
O71 S70 C70 103.23(15) . .
F71 C70 F72 109.7(3) . .
F71 C70 F73 106.0(3) . .
F72 C70 F73 105.6(3) . .
F71 C70 S70 112.1(2) . .
F72 C70 S70 111.9(2) . .
F73 C70 S70 111.2(2) . .
O81 S80 O82 116.6(2) . .
O81 S80 O83 114.1(2) . .
O82 S80 O83 113.79(19) . .
O81 S80 C80 103.11(16) . .
O82 S80 C80 104.04(15) . .
O83 S80 C80 103.00(16) . .
F81 C80 F83 106.8(3) . .
F81 C80 F82 107.7(3) . .
F83 C80 F82 106.6(3) . .
F81 C80 S80 112.6(2) . .
F83 C80 S80 111.6(2) . .
F82 C80 S80 111.3(2) . .
O92 S90 O91 115.2(4) . .
O92 S90 O93 111.6(6) . .
O91 S90 O93 116.0(6) . .
O92 S90 C90 102.8(5) . .
O91 S90 C90 106.4(5) . .
O93 S90 C90 103.0(6) . .
F91 C90 F93 108.5(10) . .
F91 C90 F92 105.6(9) . .
F93 C90 F92 106.6(11) . .
F91 C90 S90 112.5(9) . .
F93 C90 S90 112.1(8) . .
F92 C90 S90 111.2(7) . .
N901 C901 C902 175.7(11) . .
C901 C902 H90A 109.5 . .
C901 C902 H90B 109.5 . .
H90A C902 H90B 109.5 . .
C901 C902 H90C 109.5 . .
H90A C902 H90C 109.5 . .
H90B C902 H90C 109.5 . .

loop_
_geom_bond_atom_site_label_1
_geom_bond_atom_site_label_2
_geom_bond_distance
_geom_bond_site_symmetry_2
Co1 O1 1.9172(19) 2_455
Co1 O1 1.9172(19) .
Co1 O3 1.9172(19) 2_455
Co1 O3 1.9173(19) .
Co1 O2 1.919(2) 2_455
Co1 O2 1.919(2) .
Co2 O31 1.971(2) 2_455
Co2 O11 2.019(2) .
Co2 O1 2.040(2) .
Co2 N31 2.050(3) .
Co2 O3 2.1926(19) 2_455
Co2 O12 2.349(2) .
Co3 O21 1.968(2) .
Co3 O31 2.012(2) .
Co3 O3 2.039(2) .
Co3 N21 2.054(2) .
Co3 O2 2.233(2) .
Co3 O32 2.385(2) .
Co4 O11 1.968(2) .
Co4 O21 2.0107(19) .
Co4 O2 2.0390(19) .
Co4 N11 2.064(3) .
Co4 O1 2.233(2) .
Co4 O22 2.3670(19) .
O1 H1 0.832(18) .
O2 H2 0.842(18) .
O3 Co2 2.1925(19) 2_455
O3 H3 0.836(18) .
Co5 O4 2.080(2) .
Co5 O4 2.080(2) 2_666
Co5 O5 2.0927(19) .
Co5 O5 2.0927(19) 2_666
Co5 O6 2.102(2) .
Co5 O6 2.102(2) 2_666
Co6 O61 1.985(2) 2_666
Co6 O6 2.016(2) .
Co6 O41 2.039(2) .
Co6 N61 2.080(3) .
Co6 O4 2.159(2) 2_666
Co7 O51 2.003(2) .
Co7 O4 2.019(2) .
Co7 O61 2.058(2) .
Co7 N51 2.076(3) .
Co7 O5 2.131(2) .
Co7 O62 2.359(2) .
Co8 O41 1.997(2) .
Co8 O5 2.012(2) .
Co8 O51 2.058(2) .
Co8 N41 2.076(2) .
Co8 O6 2.158(2) .
Co8 O52 2.407(2) .
O4 Co6 2.159(2) 2_666
O4 H4 0.839(18) .
O5 H5 0.821(18) .
O6 H6 0.837(18) .
O11 C11 1.330(4) .
O12 C16 1.378(4) .
O12 C17 1.444(4) .
N11 C18 1.284(4) .
N11 C19 1.471(4) .
C11 C12 1.402(5) .
C11 C16 1.410(4) .
C12 C13 1.413(4) .
C12 C18 1.461(5) .
C13 C14 1.371(5) .
C13 H13 0.9500 .
C14 C15 1.395(5) .
C14 H14 0.9500 .
C15 C16 1.380(4) .
C15 H15 0.9500 .
C17 H17A 0.9800 .
C17 H17B 0.9800 .
C17 H17C 0.9800 .
C18 H18 0.9500 .
C19 H19A 0.9800 .
C19 H19B 0.9800 .
C19 H19C 0.9800 .
O21 C21 1.335(3) .
O22 C26 1.380(4) .
O22 C27 1.438(4) .
N21 C28 1.285(4) .
N21 C29 1.470(4) .
C21 C26 1.400(4) .
C21 C22 1.407(4) .
C22 C23 1.417(4) .
C22 C28 1.451(4) .
C23 C24 1.366(5) .
C23 H23 0.9500 .
C24 C25 1.401(4) .
C24 H24 0.9500 .
C25 C26 1.382(4) .
C25 H25 0.9500 .
C27 H27A 0.9800 .
C27 H27B 0.9800 .
C27 H27C 0.9800 .
C28 H28 0.9500 .
C29 H29A 0.9800 .
C29 H29B 0.9800 .
C29 H29C 0.9800 .
O31 C31 1.328(4) .
O31 Co2 1.971(2) 2_455
O32 C36 1.384(4) .
O32 C37 1.439(4) .
N31 C38 1.279(5) .
N31 C39 1.470(4) .
C31 C32 1.402(4) .
C31 C36 1.414(5) .
C32 C33 1.398(5) .
C32 C38 1.456(5) 2_455
C33 C34 1.372(6) .
C33 H33 0.9500 .
C34 C35 1.395(5) .
C34 H34 0.9500 .
C35 C36 1.374(5) .
C35 H35 0.9500 .
C37 H37A 0.9800 .
C37 H37B 0.9800 .
C37 H37C 0.9800 .
C38 C32 1.456(5) 2_455
C38 H38 0.9500 .
C39 H39A 0.9800 .
C39 H39B 0.9800 .
C39 H39C 0.9800 .
O41 C41 1.321(3) .
O42 C46 1.379(3) .
O42 C47 1.438(4) .
N41 C48 1.284(4) .
N41 C49 1.460(4) .
C41 C42 1.408(4) .
C41 C46 1.412(4) .
C42 C43 1.420(4) .
C42 C48 1.457(4) .
C43 C44 1.366(5) .
C43 H43 0.9500 .
C44 C45 1.397(5) .
C44 H44 0.9500 .
C45 C46 1.384(4) .
C45 H45 0.9500 .
C47 H47A 0.9800 .
C47 H47B 0.9800 .
C47 H47C 0.9800 .
C48 H48 0.9500 .
C49 H49A 0.9800 .
C49 H49B 0.9800 .
C49 H49C 0.9800 .
O51 C51 1.317(4) .
O52 C56 1.374(4) .
O52 C57 1.435(4) .
N51 C58 1.283(4) .
N51 C59 1.459(4) .
C51 C52 1.404(4) .
C51 C56 1.421(4) .
C52 C53 1.413(5) .
C52 C58 1.456(5) .
C53 C54 1.363(5) .
C53 H53 0.9500 .
C54 C55 1.400(5) .
C54 H54 0.9500 .
C55 C56 1.381(4) .
C55 H55 0.9500 .
C57 H57A 0.9800 .
C57 H57B 0.9800 .
C57 H57C 0.9800 .
C58 H58 0.9500 .
C59 H59A 0.9800 .
C59 H59B 0.9800 .
C59 H59C 0.9800 .
O61 C61 1.315(4) .
O61 Co6 1.985(2) 2_666
O62 C66 1.374(4) .
O62 C67 1.429(4) .
N61 C68 1.286(4) .
N61 C69 1.467(4) .
C61 C62 1.406(5) .
C61 C66 1.424(4) .
C62 C63 1.411(4) .
C62 C68 1.460(4) 2_666
C63 C64 1.384(5) .
C63 H63 0.9500 .
C64 C65 1.388(5) .
C64 H64 0.9500 .
C65 C66 1.378(4) .
C65 H65 0.9500 .
C67 H67A 0.9800 .
C67 H67B 0.9800 .
C67 H67C 0.9800 .
C68 C62 1.460(4) 2_666
C68 H68 0.9500 .
C69 H69A 0.9800 .
C69 H69B 0.9800 .
C69 H69C 0.9800 .
N701 C701 1.138(6) .
C701 C702 1.448(7) .
C702 H70A 0.9800 .
C702 H70B 0.9800 .
C702 H70C 0.9800 .
N801 C801 1.132(4) .
C801 C802 1.456(5) .
C802 H80A 0.9800 .
C802 H80B 0.9800 .
C802 H80C 0.9800 .
O71 S70 1.436(3) .
O72 S70 1.426(3) .
O73 S70 1.416(3) .
S70 C70 1.829(3) .
C70 F71 1.303(4) .
C70 F72 1.316(4) .
C70 F73 1.333(4) .
O81 S80 1.414(3) .
O82 S80 1.425(3) .
O83 S80 1.436(3) .
S80 C80 1.826(3) .
C80 F81 1.323(4) .
C80 F83 1.329(4) .
C80 F82 1.332(4) .
O91 S90 1.410(5) .
O92 S90 1.407(6) .
O93 S90 1.429(9) .
S90 C90 1.807(11) .
C90 F91 1.284(12) .
C90 F93 1.288(12) .
C90 F92 1.317(13) .
N901 C901 1.149(12) .
C901 C902 1.433(12) .
C902 H90A 0.9800 .
C902 H90B 0.9800 .
C902 H90C 0.9800 .

loop_
_geom_hbond_atom_site_label_D
_geom_hbond_atom_site_label_H
_geom_hbond_atom_site_label_A
_geom_hbond_distance_DH
_geom_hbond_distance_HA
_geom_hbond_distance_DA
_geom_hbond_angle_DHA
_geom_hbond_site_symmetry_A
O1 H1 O73 0.832(18) 2.122(19) 2.942(3) 169(3) .
O2 H2 O71 0.842(18) 2.04(2) 2.855(3) 161(3) 2_455
O3 H3 O72 0.836(18) 2.08(2) 2.870(3) 156(3) .
O4 H4 O82 0.839(18) 2.25(2) 3.063(3) 164(3) 1_455
O5 H5 O81 0.821(18) 2.35(3) 3.043(4) 143(3) 2_766
O6 H6 O83 0.837(18) 2.23(2) 3.005(3) 154(3) 1_455
